data_1100506
loop_
_publ_author_name
'Breit, Bernhard'
'Dauber, Mario'
'Harms, Klaus'

_publ_section_title
;
 Substrate-Directed Diastereoselective Hydroformylation: Key Step for the
 Assembly of Polypropionate Subunits
;
_journal_coden_ASTM CEUJED
_journal_issue 10
_journal_name_full 'Chemistry - A European Journal'
_journal_page_first 2819
_journal_page_last 2827
_journal_paper_doi 10.1002/(sici)1521-3765(19991001)5:10<2819::aid-chem2819>3.0.co;2-z
_journal_volume 5
_journal_year 1999
_chemical_formula_sum 'C33 H36 N O6 P'
_space_group_IT_number 19
_symmetry_cell_setting orthorhombic
_symmetry_Int_Tables_number 19
_symmetry_space_group_name_Hall 'P 2ac 2ab'
_symmetry_space_group_name_H-M 'P 21 21 21'
_cell_angle_alpha 90
_cell_angle_beta 90
_cell_angle_gamma 90
_cell_formula_units_Z 4
_cell_length_a 8.919
_cell_length_b 15.543(1)
_cell_length_c 21.796(1)
_cod_original_formula_sum 'C33 H36 N1 O6 P1'
_cod_database_code 1100506

loop_
_symmetry_equiv_pos_site_id
_symmetry_equiv_pos_as_xyz
1 x,y,z
2 1/2-x,-y,1/2+z
3 -x,1/2+y,1/2-z
4 1/2+x,1/2-y,-z

loop_
_atom_site_label
_atom_site_type_symbol
_atom_site_fract_x
_atom_site_fract_y
_atom_site_fract_z
P1 P 0.88746(10) 0.00547(6) 0.04426(4)
N1 N 1.1914(4) 0.2549(2) 0.24303(16)
O1 O 1.2854(3) 0.10453(19) 0.14741(12)
O2 O 1.0844(3) 0.0183(2) 0.13920(13)
O3 O 1.6299(5) -0.1542(3) 0.15647(19)
O4 O 1.1234(4) 0.1373(2) 0.29545(16)
O5 O 1.2282(4) 0.3898(3) 0.21248(18)
O6 O 1.4036(4) 0.2942(3) 0.18718(16)
C1 C 1.5359(7) -0.1294(4) 0.1223(3)
H1 H 1.52520 -0.16010 0.08540
C2 C 1.4332(6) -0.0551(3) 0.1314(2)
H2 H 1.33130 -0.07720 0.13730
H3 H 1.43300 -0.02050 0.09380
C3 C 1.4719(5) 0.0037(3) 0.18542(18)
H4 H 1.49550 -0.03350 0.22100
C4 C 1.3359(5) 0.0590(3) 0.20277(18)
H5 H 1.25430 0.02110 0.21740
C5 C 1.3662(5) 0.1279(3) 0.25105(18)
H6 H 1.43940 0.17020 0.23490
C6 C 1.2190(5) 0.1727(3) 0.26498(19)
C7 C 1.4262(6) 0.0885(4) 0.3107(2)
H7 H 1.43260 0.13270 0.34200
H8 H 1.52500 0.06440 0.30350
H9 H 1.35890 0.04330 0.32430
C8 C 0.9138(7) 0.2584(5) 0.2294(3)
H10 H 0.91170 0.19580 0.23790
C9 C 0.7734(8) 0.3002(7) 0.2568(4)
H11 H 0.77140 0.29040 0.30080
H12 H 0.68470 0.27520 0.23830
H13 H 0.77520 0.36160 0.24880
C10 C 0.9225(9) 0.2727(6) 0.1602(3)
H14 H 1.01180 0.24500 0.14410
H15 H 0.92690 0.33390 0.15170
H16 H 0.83450 0.24820 0.14070
C11? C 0.930(2) 0.3045(14) 0.2080(11)
H17? H 0.98110 0.33150 0.17260
C12? C 0.790(3) 0.359(3) 0.221(2)
H18? H 0.81970 0.41550 0.23440
H19? H 0.73020 0.33110 0.25210
H20? H 0.73150 0.36370 0.18330
C13? C 0.890(3) 0.2135(16) 0.1882(16)
H21? H 0.98080 0.18320 0.17630
H22? H 0.82180 0.21570 0.15370
H23? H 0.84290 0.18340 0.22210
C14 C 1.2878(6) 0.3105(4) 0.2120(2)
C15 C 1.0968(6) 0.3921(4) 0.2507(3)
H24 H 1.01570 0.42350 0.23020
H25 H 1.11900 0.42060 0.28980
H26? H 1.01570 0.42350 0.23020
H27? H 1.11900 0.42060 0.28980
C16 C 1.0520(5) 0.2986(3) 0.2615(2)
H28 H 1.03960 0.29040 0.30620
H29? H 1.01340 0.28460 0.30290
C17 C 1.1621(4) 0.0752(3) 0.11904(18)
C18 C 1.6104(5) 0.0584(4) 0.1720(2)
H30 H 1.68740 0.02270 0.15360
H31 H 1.64780 0.08290 0.21000
H32 H 1.58370 0.10440 0.14390
C19 C 1.0178(4) 0.0918(2) 0.02040(17)
C20 C 1.1347(4) 0.1188(2) 0.05917(16)
C21 C 1.2295(5) 0.1855(3) 0.04134(18)
H33 H 1.30760 0.20310 0.06750
C22 C 1.2093(5) 0.2262(3) -0.01496(19)
H34 H 1.27230 0.27190 -0.02660
C23 C 1.0970(5) 0.1993(2) -0.05325(18)
H35 H 1.08520 0.22560 -0.09180
C24 C 1.0009(4) 0.1340(2) -0.03592(16)
H36 H 0.92270 0.11770 -0.06240
C25 C 0.7555(4) 0.0002(3) -0.02053(17)
C26 C 0.6193(5) 0.0427(3) -0.01191(19)
H37 H 0.60520 0.07620 0.02350
C27 C 0.5058(5) 0.0368(3) -0.0539(2)
H38 H 0.41600 0.06700 -0.04740
C28 C 0.5219(5) -0.0127(3) -0.1056(2)
H39 H 0.44230 -0.01870 -0.13360
C29 C 0.6556(6) -0.0533(3) -0.1158(2)
H40 H 0.66940 -0.08490 -0.15220
C30 C 0.7712(5) -0.0485(3) -0.07334(19)
H41 H 0.86100 -0.07850 -0.08050
C31 C 1.0089(4) -0.0884(3) 0.03118(18)
C32 C 1.1262(6) -0.0899(3) -0.0097(2)
H42 H 1.14600 -0.04110 -0.03380
C33 C 1.2155(7) -0.1621(3) -0.0161(3)
H43 H 1.29470 -0.16260 -0.04460
C34 C 1.1869(7) -0.2342(3) 0.0201(3)
H44 H 1.24770 -0.28340 0.01670
C35 C 1.0708(6) -0.2330(3) 0.0605(2)
H45 H 1.05150 -0.28160 0.08490
C36 C 0.9805(5) -0.1608(3) 0.0661(2)
H46 H 0.89960 -0.16100 0.09370

loop_
_atom_type_symbol
_atom_type_radius_bond
C 0.68
H 0.23
N 0.68
O 0.68
P 1.05
